data_4311829
loop_
_publ_author_name
'M. Mar G\'omez-Alc\'antara'
'Aurelio Cabeza'
'Mar\'ia Mart\'inez-Lara'
'Miguel A. G. Aranda'
'Rafael Suau'
'Nattamai Bhuvanesh'
'Abraham Clearfield'

_publ_section_title
;
 Synthesis and Characterization of a New Bisphosphonic Acid and Several
 Metal Hybrids Derivatives
;
_journal_name_full 'Inorganic Chemistry'
_journal_page_first 5283
_journal_page_last 5293
_journal_paper_doi 10.1021/ic049453l
_journal_volume 43
_journal_year 2004
_chemical_formula_sum 'C12 O7 P2 Zn'
_chemical_formula_weight 383.45
_space_group_IT_number 4
_symmetry_cell_setting monoclinic
_symmetry_space_group_name_Hall 'P 2c'
_symmetry_space_group_name_H-M 'P 1 1 21'
_audit_author_name M._A._G._Aranda
_audit_creation_date 2004-04-02T12:10
_audit_creation_method 'from EXP file using GSAS2CIF'
_audit_update_record ' 2004-04-02T12:10  Initial CIF as created by GSAS2CIF'
_cell_angle_alpha 90.0
_cell_angle_beta 90.0
_cell_angle_gamma 91.946(7)
_cell_formula_units_Z 4
_cell_length_a 9.4993(9)
_cell_length_b 5.0445(5)
_cell_length_c 29.1309(23)
_cell_volume 1395.1(2)
_computing_structure_refinement GSAS
_diffrn_radiation_polarisn_ratio 0.58
_diffrn_radiation_probe x-ray
_exptl_absorpt_correction_T_max 1.00000
_exptl_absorpt_correction_T_min 1.00000
_exptl_absorpt_process_details
;   GSAS Absorption/surface roughness correction: function number 0
 No correction is applied.
;
_pd_block_id 2004-04-02T12:10|ZNP2O7C12H10|M._A._G._Aranda|Siemens_D-5000
_pd_calc_method 'Rietveld Refinement'
_pd_meas_2theta_range_inc 0.02
_pd_meas_2theta_range_max 80.0
_pd_meas_2theta_range_min 14.0
_pd_phase_name ZnP2O7C12H10
_pd_proc_2theta_range_inc 0.02
_pd_proc_2theta_range_max 79.89661
_pd_proc_2theta_range_min 13.89662
_pd_proc_info_datetime 2004-04-02T12:10:14
_pd_proc_ls_background_function
;   GSAS Background function number 7 with 36 terms.
 Linear interpolation
      1:    896.936     2:    1166.46     3:    602.190     4:    2113.86    
      5:    1667.67     6:    1520.29     7:    2015.86     8:    2170.05    
      9:    1608.14    10:    2059.98    11:    1372.44    12:    1348.31    
     13:    1443.67    14:    705.848    15:    1500.28    16:    468.680    
     17:    1257.88    18:    1087.77    19:    505.319    20:    841.664    
     21:    690.314    22:    741.909    23:    776.145    24:    602.775    
     25:    711.479    26:    750.480    27:    415.616    28:    450.688    
     29:    738.341    30:    745.809    31:    478.399    32:    568.069    
     33:    602.755    34:    441.833    35:    496.607    36:    484.914    
;
_pd_proc_ls_peak_cutoff 0.00500
_pd_proc_ls_pref_orient_corr
;   March-Dollase
 AXIS  1 Ratio=   0.94396  h= 0.000  k= 0.000  l= 1.000
 Prefered orientation correction range: Min=   0.91727, Max=   1.18852
;
_pd_proc_ls_profile_function
;
 CW Profile function number 3 with  19 terms
 Pseudovoigt profile coefficients as parameterized in
 P. Thompson, D.E. Cox & J.B. Hastings (1987). J. Appl. Cryst.,20,79-83.
 Asymmetry correction of L.W. Finger, D.E. Cox & A. P. Jephcoat (1994).
 J. Appl. Cryst.,27,892-900.
 Peak tails are ignored  where the intensity is below 0.0050 times the peak
   Aniso. broadening axis   0.0   0.0   1.0
;
_pd_proc_ls_prof_R_factor 0.0829
_pd_proc_ls_prof_wR_expected 0.0226
_pd_proc_ls_prof_wR_factor 0.1045
_refine_ls_goodness_of_fit_all 4.85
_refine_ls_matrix_type full
_refine_ls_number_parameters 175
_refine_ls_number_restraints 115
_refine_ls_R_Fsqd_factor 0.10155
_refine_ls_shift/su_max 0.80
_refine_ls_shift/su_mean 0.10
_cod_data_source_file ic049453lrom20040428_052344.cif
_cod_data_source_block ZnP2O7C12H10_publ
_cod_depositor_comments
;
The following automatic conversions were performed:
'_geom_angle_publ_flag' value 'N' changed to 'n' according to
'/home/saulius/struct/CIF-dictionaries/cif_core.dic' dictionary named
'cif_core.dic' version 2.4.1 from 2010-06-29 (86
times).

'_geom_bond_publ_flag' value 'N' changed to 'n' according to
'/home/saulius/struct/CIF-dictionaries/cif_core.dic' dictionary named
'cif_core.dic' version 2.4.1 from 2010-06-29 (118 times).

Automatic conversion script
Id: cif_fix_enum 1527 2010-12-29 10:47:43Z saulius 
;
_cod_original_cell_volume 1395.11633
_cod_database_code 4311829
_gsas_exptl_extinct_corr_t_min 1.00000
_gsas_exptl_extinct_corr_t_max 1.00000

loop_
_symmetry_equiv_pos_site_id
_symmetry_equiv_pos_as_xyz
1 +x,+y,+z
2 -x,-y,+z+1/2

loop_
_atom_site_type_symbol
_atom_site_label
_atom_site_fract_x
_atom_site_fract_y
_atom_site_fract_z
_atom_site_occupancy
_atom_site_thermal_displace_type
_atom_site_U_iso_or_equiv
_atom_site_symmetry_multiplicity
ZN zn1 0.2103(14) 0.1309(26) -0.02711 1.0 Uiso 0.01 2
P P1 0.4236(24) 0.607(4) -0.0751(8) 1.0 Uiso 0.01 2
P P2 -0.1338(23) 0.042(4) -0.0628(8) 1.0 Uiso 0.01 2
O O1 0.5725(29) 0.711(7) -0.0611(14) 1.0 Uiso 0.01 2
O O2 0.384(4) 0.349(6) -0.0493(13) 1.0 Uiso 0.01 2
O O3 0.313(4) 0.820(7) -0.0654(13) 1.0 Uiso 0.01 2
O O4 -0.2292(35) 0.283(6) -0.0665(13) 1.0 Uiso 0.01 2
O O5 -0.205(4) -0.188(6) -0.0359(10) 1.0 Uiso 0.01 2
O O6 0.0090(26) 0.126(7) -0.0405(12) 1.0 Uiso 0.01 2
C C1 0.423(5) 0.540(8) -0.1358(9) 1.0 Uiso 0.01 2
C C2 0.287(4) 0.465(12) -0.1511(17) 1.0 Uiso 0.01 2
C C3 0.280(6) 0.387(13) -0.1976(17) 1.0 Uiso 0.01 2
C C4 0.393(7) 0.250(13) -0.2159(16) 1.0 Uiso 0.01 2
C C5 0.516(6) 0.226(10) -0.1891(19) 1.0 Uiso 0.01 2
C C6 0.541(4) 0.423(12) -0.1558(14) 1.0 Uiso 0.01 2
C C7 -0.097(4) -0.072(8) -0.1211(9) 1.0 Uiso 0.01 2
C C8 -0.008(6) 0.077(10) -0.1516(12) 1.0 Uiso 0.01 2
C C9 -0.040(6) 0.068(10) -0.1986(12) 1.0 Uiso 0.01 2
C C10 -0.081(8) -0.184(13) -0.2155(11) 1.0 Uiso 0.01 2
C C11 -0.159(8) -0.355(11) -0.1865(15) 1.0 Uiso 0.01 2
C C12 -0.176(7) -0.282(10) -0.1405(14) 1.0 Uiso 0.01 2
O O7 0.558(5) 0.844(8) 0.2435(12) 1.0 Uiso 0.01 2
O O7B 0.107(6) 0.294(6) 0.2430(11) 1.0 Uiso 0.01 2
ZN zn1B -0.1643(14) -0.1594(25) 0.0335(5) 1.0 Uiso 0.01 2
P P1B -0.3864(23) -0.627(4) 0.0645(8) 1.0 Uiso 0.01 2
P P2B 0.1584(23) -0.131(4) 0.0595(7) 1.0 Uiso 0.01 2
O O1B -0.5434(26) -0.710(8) 0.0617(14) 1.0 Uiso 0.01 2
O O2B -0.343(4) -0.435(7) 0.0252(11) 1.0 Uiso 0.01 2
O O3B -0.292(4) -0.874(7) 0.0628(14) 1.0 Uiso 0.01 2
O O4B 0.2812(29) -0.289(7) 0.0400(13) 1.0 Uiso 0.01 2
O O5B 0.149(4) 0.144(5) 0.0362(9) 1.0 Uiso 0.01 2
O O6B 0.0177(24) -0.291(6) 0.0549(14) 1.0 Uiso 0.01 2
C C1B -0.355(5) -0.461(8) 0.1188(10) 1.0 Uiso 0.01 2
C C2B -0.339(7) -0.611(11) 0.1591(19) 1.0 Uiso 0.01 2
C C3B -0.409(8) -0.538(13) 0.1992(13) 1.0 Uiso 0.01 2
C C4B -0.458(7) -0.281(14) 0.2024(14) 1.0 Uiso 0.01 2
C C5B -0.477(7) -0.132(10) 0.1627(22) 1.0 Uiso 0.01 2
C C6B -0.444(7) -0.246(10) 0.1201(16) 1.0 Uiso 0.01 2
C C7B 0.193(5) -0.072(8) 0.1202(8) 1.0 Uiso 0.01 2
C C8B 0.267(6) -0.168(10) 0.1588(10) 1.0 Uiso 0.01 2
C C9B 0.207(7) -0.106(9) 0.2014(9) 1.0 Uiso 0.01 2
C C10B 0.153(8) 0.149(9) 0.2073(10) 1.0 Uiso 0.01 2
C C11B 0.128(8) 0.299(8) 0.1679(12) 1.0 Uiso 0.01 2
C C12B 0.126(7) 0.170(10) 0.1251(11) 1.0 Uiso 0.01 2

loop_
_atom_type_symbol
_atom_type_number_in_cell
_atom_type_scat_dispersion_real
_atom_type_scat_dispersion_imag
_atom_type_scat_Cromer_Mann_a1
_atom_type_scat_Cromer_Mann_a2
_atom_type_scat_Cromer_Mann_a3
_atom_type_scat_Cromer_Mann_a4
_atom_type_scat_Cromer_Mann_b1
_atom_type_scat_Cromer_Mann_b2
_atom_type_scat_Cromer_Mann_b3
_atom_type_scat_Cromer_Mann_b4
_atom_type_scat_Cromer_Mann_c
_atom_type_scat_source
ZN 4.0 -1.612 0.678 14.0743 3.26550 7.03180 0.23330 5.16520 10.3163 2.41000 58.7097 1.30410 International_Tables_Vol_C
P 8.0 0.283 0.434 6.43450 1.90670 4.17910 27.1570 1.78000 0.52600 1.49080 68.1645 1.11490 International_Tables_Vol_C
O 28.0 0.047 0.032 3.04850 13.2771 2.28680 5.70110 1.54630 0.32390 0.86700 32.9089 0.25080 International_Tables_Vol_C
C 48.0 0.017 0.009 2.31000 20.8439 1.02000 10.2075 1.58860 0.56870 0.86500 51.6512 0.21560 International_Tables_Vol_C

loop_
_diffrn_radiation_wavelength
_diffrn_radiation_wavelength_wt
_diffrn_radiation_type
_diffrn_radiation_wavelength_id
1.540500 1.000 K\a~1~ 1
1.544300 0.450 K\a~2~ 2

loop_
_geom_angle_atom_site_label_1
_geom_angle_atom_site_label_2
_geom_angle_atom_site_label_3
_geom_angle
_geom_angle_site_symmetry_1
_geom_angle_site_symmetry_2
_geom_angle_site_symmetry_3
_geom_angle_publ_flag
O2 zn1 O3 81.7(11) 1_555 . 1_545 n
O2 zn1 O6 135.4(15) 1_555 . 1_555 n
O2 zn1 O5B 121.2(17) 1_555 . 1_555 n
O3 zn1 O6 110.5(17) 1_545 . 1_555 n
O3 zn1 O5B 130.8(16) 1_545 . 1_555 n
O6 zn1 O5B 84.0(14) 1_555 . 1_555 n
O1 P1 O2 110.8(8) 1_555 . 1_555 n
O1 P1 O3 110.5(8) 1_555 . 1_555 n
O1 P1 C1 108.5(8) 1_555 . 1_555 n
O2 P1 O3 110.0(8) 1_555 . 1_555 n
O2 P1 C1 108.8(8) 1_555 . 1_555 n
O3 P1 C1 108.0(8) 1_555 . 1_555 n
O4 P2 O5 112.0(8) 1_555 . 1_555 n
O4 P2 O6 110.1(8) 1_555 . 1_555 n
O4 P2 C7 107.7(8) 1_555 . 1_555 n
O5 P2 O6 110.7(8) 1_555 . 1_555 n
O5 P2 C7 108.8(7) 1_555 . 1_555 n
O6 P2 C7 107.4(8) 1_555 . 1_555 n
zn1 O2 P1 141.0(23) 1_555 . 1_555 n
zn1 O3 P1 156.8(21) 1_565 . 1_555 n
P2 O5 zn1B 111.7(13) 1_555 . 1_555 n
zn1 O6 P2 159.3(22) 1_555 . 1_555 n
P1 C1 C2 111.0(26) 1_555 . 1_555 n
P1 C1 C6 119.2(16) 1_555 . 1_555 n
C2 C1 C6 119.4(12) 1_555 . 1_555 n
C1 C2 C3 114.5(15) 1_555 . 1_555 n
C2 C3 C4 118.0(15) 1_555 . 1_555 n
C3 C4 C5 118.6(11) 1_555 . 1_555 n
C3 C4 O7 141(5) 1_555 . 2_664 n
C5 C4 O7 99(5) 1_555 . 2_664 n
C4 C5 C6 116.4(16) 1_555 . 1_555 n
C1 C6 C5 117.7(13) 1_555 . 1_555 n
P2 C7 C8 122.2(21) 1_555 . 1_555 n
P2 C7 C12 120.6(16) 1_555 . 1_555 n
C8 C7 C12 116.1(10) 1_555 . 1_555 n
C7 C8 C9 118.0(15) 1_555 . 1_555 n
C8 C9 C10 115.1(16) 1_555 . 1_555 n
C9 C10 C11 118.0(14) 1_555 . 1_555 n
C9 C10 O7B 137(5) 1_555 . 2_554 n
C11 C10 O7B 102(4) 1_555 . 2_554 n
C10 C11 C12 118.7(11) 1_555 . 1_555 n
C7 C12 C11 121.4(13) 1_555 . 1_555 n
C4 O7 C4B 130(6) 2_665 . 1_665 n
C10 O7B C10B 122(4) 2_555 . 1_555 n
O5 zn1B O2B 72.8(10) 1_555 . 1_555 n
O5 zn1B O3B 109.5(16) 1_555 . 1_565 n
O5 zn1B O6B 116.9(18) 1_555 . 1_555 n
O2B zn1B O3B 91.5(14) 1_555 . 1_565 n
O2B zn1B O6B 119.5(14) 1_555 . 1_555 n
O3B zn1B O6B 129.6(17) 1_565 . 1_555 n
O1B P1B O2B 111.7(8) 1_555 . 1_555 n
O1B P1B O3B 110.9(8) 1_555 . 1_555 n
O1B P1B C1B 108.2(8) 1_555 . 1_555 n
O2B P1B O3B 109.2(8) 1_555 . 1_555 n
O2B P1B C1B 108.8(8) 1_555 . 1_555 n
O3B P1B C1B 108.0(8) 1_555 . 1_555 n
O4B P2B O5B 111.5(8) 1_555 . 1_555 n
O4B P2B O6B 110.6(8) 1_555 . 1_555 n
O4B P2B C7B 107.8(8) 1_555 . 1_555 n
O5B P2B O6B 110.9(8) 1_555 . 1_555 n
O5B P2B C7B 107.3(8) 1_555 . 1_555 n
O6B P2B C7B 108.6(8) 1_555 . 1_555 n
zn1B O2B P1B 120.4(16) 1_555 . 1_555 n
zn1B O3B P1B 157.4(23) 1_545 . 1_555 n
zn1 O5B P2B 111.3(15) 1_555 . 1_555 n
zn1B O6B P2B 127.0(18) 1_555 . 1_555 n
P1B C1B C2B 120(4) 1_555 . 1_555 n
P1B C1B C6B 106.7(32) 1_555 . 1_555 n
C2B C1B C6B 118.4(12) 1_555 . 1_555 n
C1B C2B C3B 119.4(12) 1_555 . 1_555 n
C2B C3B C4B 118.6(16) 1_555 . 1_555 n
O7 C4B C3B 117(5) 1_445 . 1_555 n
O7 C4B C5B 120(6) 1_445 . 1_555 n
C3B C4B C5B 119.7(12) 1_555 . 1_555 n
C4B C5B C6B 118.6(12) 1_555 . 1_555 n
C1B C6B C5B 119.2(15) 1_555 . 1_555 n
P2B C7B C8B 143.6(22) 1_555 . 1_555 n
P2B C7B C12B 98.9(20) 1_555 . 1_555 n
C8B C7B C12B 117.3(12) 1_555 . 1_555 n
C7B C8B C9B 114.8(16) 1_555 . 1_555 n
C8B C9B C10B 118.2(16) 1_555 . 1_555 n
O7B C10B C9B 136.1(21) 1_555 . 1_555 n
O7B C10B C11B 105.9(16) 1_555 . 1_555 n
C9B C10B C11B 117.9(10) 1_555 . 1_555 n
C10B C11B C12B 118.3(15) 1_555 . 1_555 n
C7B C12B C11B 119.6(12) 1_555 . 1_555 n

loop_
_geom_bond_atom_site_label_1
_geom_bond_atom_site_label_2
_geom_bond_distance
_geom_bond_site_symmetry_1
_geom_bond_site_symmetry_2
_geom_bond_publ_flag
zn1 O2 2.052(24) . 1_555 n
zn1 O3 2.178(21) . 1_545 n
zn1 O6 1.951(22) . 1_555 n
zn1 P2B 2.883(23) . 1_555 n
zn1 O5B 1.935(26) . 1_555 n
P1 O1 1.545(9) . 1_555 n
P1 O2 1.540(9) . 1_555 n
P1 O3 1.557(9) . 1_555 n
P1 C1 1.802(9) . 1_555 n
P2 O4 1.547(9) . 1_555 n
P2 O5 1.537(9) . 1_555 n
P2 O6 1.551(9) . 1_555 n
P2 C7 1.829(9) . 1_555 n
P2 zn1B 2.994(21) . 1_555 n
O1 P1 1.545(9) . 1_555 n
O2 zn1 2.052(24) . 1_555 n
O2 P1 1.540(9) . 1_555 n
O3 zn1 2.178(21) . 1_565 n
O3 P1 1.557(9) . 1_555 n
O4 P2 1.547(9) . 1_555 n
O5 P2 1.537(9) . 1_555 n
O5 zn1B 2.063(25) . 1_555 n
O6 zn1 1.951(22) . 1_555 n
O6 P2 1.551(9) . 1_555 n
C1 P1 1.802(9) . 1_555 n
C1 C2 1.405(10) . 1_555 n
C1 C6 1.407(10) . 1_555 n
C2 C1 1.405(10) . 1_555 n
C2 C3 1.412(11) . 1_555 n
C3 C2 1.412(11) . 1_555 n
C3 C4 1.407(10) . 1_555 n
C4 C3 1.407(10) . 1_555 n
C4 C5 1.408(10) . 1_555 n
C4 O7 1.357(11) . 2_664 n
C5 C4 1.408(10) . 1_555 n
C5 C6 1.403(10) . 1_555 n
C5 O7 2.11(7) . 2_664 n
C6 C1 1.407(10) . 1_555 n
C6 C5 1.403(10) . 1_555 n
C7 P2 1.829(9) . 1_555 n
C7 C8 1.421(10) . 1_555 n
C7 C12 1.399(10) . 1_555 n
C8 C7 1.421(10) . 1_555 n
C8 C9 1.402(11) . 1_555 n
C9 C8 1.402(11) . 1_555 n
C9 C10 1.406(11) . 1_555 n
C10 C9 1.406(11) . 1_555 n
C10 C11 1.399(10) . 1_555 n
C10 O7B 1.349(11) . 2_554 n
C11 C10 1.399(10) . 1_555 n
C11 C12 1.401(10) . 1_555 n
C11 O7B 2.13(6) . 2_554 n
C12 C7 1.399(10) . 1_555 n
C12 C11 1.401(10) . 1_555 n
O7 C4 1.357(11) . 2_665 n
O7 C5 2.11(7) . 2_665 n
O7 C4B 1.359(11) . 1_665 n
O7B C10 1.349(11) . 2_555 n
O7B C11 2.13(6) . 2_555 n
O7B C10B 1.354(11) . 1_555 n
O7B C11B 2.198(21) . 1_555 n
zn1B P2 2.994(21) . 1_555 n
zn1B O5 2.063(25) . 1_555 n
zn1B O2B 2.168(26) . 1_555 n
zn1B O3B 2.097(23) . 1_565 n
zn1B O6B 1.975(24) . 1_555 n
P1B O1B 1.538(9) . 1_555 n
P1B O2B 1.547(9) . 1_555 n
P1B O3B 1.558(9) . 1_555 n
P1B C1B 1.809(10) . 1_555 n
P1B C6B 2.59(5) . 1_555 n
P2B zn1 2.883(23) . 1_555 n
P2B O4B 1.545(9) . 1_555 n
P2B O5B 1.547(9) . 1_555 n
P2B O6B 1.545(9) . 1_555 n
P2B C7B 1.820(10) . 1_555 n
P2B C12B 2.47(4) . 1_555 n
O1B P1B 1.538(9) . 1_555 n
O2B zn1B 2.168(26) . 1_555 n
O2B P1B 1.547(9) . 1_555 n
O3B zn1B 2.097(23) . 1_545 n
O3B P1B 1.558(9) . 1_555 n
O4B P2B 1.545(9) . 1_555 n
O5B zn1 1.935(26) . 1_555 n
O5B P2B 1.547(9) . 1_555 n
O6B zn1B 1.975(24) . 1_555 n
O6B P2B 1.545(9) . 1_555 n
C1B P1B 1.809(10) . 1_555 n
C1B C2B 1.406(10) . 1_555 n
C1B C6B 1.398(10) . 1_555 n
C2B C1B 1.406(10) . 1_555 n
C2B C3B 1.401(10) . 1_555 n
C3B C2B 1.401(10) . 1_555 n
C3B C4B 1.396(10) . 1_555 n
C4B O7 1.359(11) . 1_445 n
C4B C3B 1.396(10) . 1_555 n
C4B C5B 1.393(10) . 1_555 n
C5B C4B 1.393(10) . 1_555 n
C5B C6B 1.407(10) . 1_555 n
C6B P1B 2.59(5) . 1_555 n
C6B C1B 1.398(10) . 1_555 n
C6B C5B 1.407(10) . 1_555 n
C7B P2B 1.820(10) . 1_555 n
C7B C8B 1.417(10) . 1_555 n
C7B C12B 1.407(10) . 1_555 n
C8B C7B 1.417(10) . 1_555 n
C8B C9B 1.402(11) . 1_555 n
C9B C8B 1.402(11) . 1_555 n
C9B C10B 1.412(10) . 1_555 n
C10B O7B 1.354(11) . 1_555 n
C10B C9B 1.412(10) . 1_555 n
C10B C11B 1.401(10) . 1_555 n
C11B O7B 2.198(21) . 1_555 n
C11B C10B 1.401(10) . 1_555 n
C11B C12B 1.404(10) . 1_555 n
C12B P2B 2.47(4) . 1_555 n
C12B C7B 1.407(10) . 1_555 n
C12B C11B 1.404(10) . 1_555 n
